data_4120257
loop_
_publ_author_name
'Brian C. Manor'
'Thomas B. Rauchfuss'

_publ_contact_author
;
Thomas B. Rauchfuss
University of Illinois
School of Chemical Sciences, Box 12-6
600 South Mathews Avenue
Urbana, Illinois  61801
USA
;
_publ_contact_author_email rauchfuz@illinois.edu
_publ_contact_author_fax '1  217 244 3186'
_publ_contact_author_phone '1  217 333 7355'
_publ_section_title
;
 Hydrogen Activation by Biomimetic [NiFe]-Hydrogenase Model Containing
 Protected Cyanide Cofactors
;
_journal_name_full 'Journal of the American Chemical Society'
_journal_page_first 11895
_journal_page_last 11900
_journal_paper_doi 10.1021/ja404580r
_journal_volume 135
_journal_year 2013
_chemical_formula_moiety 'C69 H30 B2 F30 Fe N2 Ni O2 P2 S2, C4H8O, C5H12'
_chemical_formula_sum 'C78 H50 B2 F30 Fe N2 Ni O3 P2 S2'
_chemical_formula_weight 1895.44
_chemical_name_systematic
;
?
;
_space_group_IT_number 2
_symmetry_cell_setting triclinic
_symmetry_space_group_name_Hall '-P 1'
_symmetry_space_group_name_H-M 'P -1'
_atom_sites_solution_hydrogens geom
_atom_sites_solution_primary direct
_atom_sites_solution_secondary difmap
_audit_creation_method SHELXL-97
_audit_update_record
;
?
;
_cell_angle_alpha 102.1330(10)
_cell_angle_beta 107.4610(10)
_cell_angle_gamma 100.6930(10)
_cell_formula_units_Z 2
_cell_length_a 13.7927(16)
_cell_length_b 17.481(2)
_cell_length_c 18.899(2)
_cell_measurement_reflns_used 9921
_cell_measurement_temperature 193(2)
_cell_measurement_theta_max 26.08
_cell_measurement_theta_min 2.27
_cell_volume 4095.9(8)
_computing_cell_refinement 'SAINT V7.68A (Bruker, 2005)'
_computing_data_collection 'APEX2 V2010.11-3 (Bruker, 2010)'
_computing_data_reduction
;
SAINT V7.68A, XPREP V2005/2, SADABS V2007/4, TWINABS V2007/5
(Bruker, 2005 & 2007)
;
_computing_molecular_graphics
;
SHELXTL V6.12 (Bruker, 2005), CrystalMaker v2.1.3 (CrystalMaker, 1994)
;
_computing_publication_material 'XCIF V6.12 (Bruker, 2005)'
_computing_structure_refinement 'SHELXTL V6.12 (Bruker, 2005)'
_computing_structure_solution 'SHELXTL V6.12 (Bruker, 2005)'
_diffrn_ambient_temperature 193(2)
_diffrn_measured_fraction_theta_full 0.994
_diffrn_measured_fraction_theta_max 0.994
_diffrn_measurement_device 'Siemens Platform/ApexII CCD'
_diffrn_measurement_method 'profile data from \f and \w scans'
_diffrn_radiation_monochromator graphite
_diffrn_radiation_source 'normal-focus sealed tube'
_diffrn_radiation_type MoK\a
_diffrn_radiation_wavelength 0.71073
_diffrn_radiation_wavelength_id bm08sasq-sr
_diffrn_reflns_av_R_equivalents 0.0464
_diffrn_reflns_av_sigmaI/netI 0.0493
_diffrn_reflns_limit_h_max 17
_diffrn_reflns_limit_h_min -17
_diffrn_reflns_limit_k_max 21
_diffrn_reflns_limit_k_min -21
_diffrn_reflns_limit_l_max 23
_diffrn_reflns_limit_l_min -23
_diffrn_reflns_number 16168
_diffrn_reflns_theta_full 26.10
_diffrn_reflns_theta_max 26.10
_diffrn_reflns_theta_min 1.61
_exptl_absorpt_coefficient_mu 0.614
_exptl_absorpt_correction_T_max 0.9089
_exptl_absorpt_correction_T_min 0.8307
_exptl_absorpt_correction_type integration
_exptl_absorpt_process_details 'SHELXTL/XPREP V2005/2 (Bruker, 2005)'
_exptl_crystal_colour red
_exptl_crystal_density_diffrn 1.537
_exptl_crystal_description prism
_exptl_crystal_F_000 1904
_exptl_crystal_id bm08sasq-sr
_exptl_crystal_preparation
;
The data crystal was mounted using oil (Parantone-N, Exxon) to a
0.3 mm cryo-loop (Hampton Research) with the (0 1 0) scattering
planes roughly normal to the spindle axis.
;
_exptl_crystal_size_max 0.63
_exptl_crystal_size_mid 0.348
_exptl_crystal_size_min 0.241
_platon_squeeze_details
;
One solvent molecule of THF and pentane were found
in the unit cell but were poorly resolved.  The
found electron count matches the expected for
one THF and pentane.
;
_refine_diff_density_max 0.298
_refine_diff_density_min -0.281
_refine_diff_density_rms 0.051
_refine_ls_extinction_method none
_refine_ls_goodness_of_fit_ref 1.010
_refine_ls_hydrogen_treatment noref
_refine_ls_matrix_type full
_refine_ls_number_parameters 1559
_refine_ls_number_reflns 16164
_refine_ls_number_restraints 2681
_refine_ls_restrained_S_all 1.012
_refine_ls_R_factor_all 0.0490
_refine_ls_R_factor_gt 0.0363
_refine_ls_shift/su_max 0.020
_refine_ls_shift/su_mean 0.000
_refine_ls_structure_factor_coef Fsqd
_refine_ls_weighting_details 'calc w=1/[\s^2^(Fo^2^)+(0.0561P)^2^+0.0000P] where P=(Fo^2^+2Fc^2^)/3'
_refine_ls_weighting_scheme calc
_refine_ls_wR_factor_gt 0.0970
_refine_ls_wR_factor_ref 0.1035
_reflns_number_gt 12345
_reflns_number_total 16164
_reflns_threshold_expression >2sigma(I)
_cod_data_source_file ja404580r_si_002_1.cif
_cod_data_source_block bm08sasq-sr
_cod_original_sg_symbol_H-M 'P -1 '
_cod_database_code 4120257

loop_
_symmetry_equiv_pos_as_xyz
'x, y, z'
'-x, -y, -z'

loop_
_atom_site_label
_atom_site_type_symbol
_atom_site_fract_x
_atom_site_fract_y
_atom_site_fract_z
_atom_site_U_iso_or_equiv
_atom_site_adp_type
_atom_site_occupancy
_atom_site_symmetry_multiplicity
_atom_site_calc_flag
_atom_site_refinement_flags
_atom_site_disorder_assembly
_atom_site_disorder_group
Fe1 Fe 0.24715(2) 0.107208(17) 0.332802(15) 0.03364(7) Uani 1 1 d . A .
Ni1 Ni 0.376767(18) 0.148335(15) 0.228921(13) 0.03259(7) Uani 1 1 d . C .
P1 P 0.33800(4) 0.13338(3) 0.10506(3) 0.03797(12) Uani 1 1 d D . .
P2 P 0.53767(4) 0.14845(3) 0.23684(3) 0.03392(12) Uani 1 1 d . . .
S1 S 0.21643(4) 0.15885(3) 0.22640(3) 0.03571(11) Uani 1 1 d . . .
S2 S 0.41781(4) 0.18127(3) 0.35675(3) 0.03455(11) Uani 1 1 d . . .
N1 N 0.18413(12) 0.23550(10) 0.43219(9) 0.0381(4) Uani 1 1 d . A .
N2 N 0.26665(13) -0.05539(11) 0.24824(9) 0.0388(4) Uani 1 1 d . A .
B1 B 0.13143(18) 0.28946(15) 0.47781(13) 0.0392(5) Uani 1 1 d D . .
B2 B 0.2482(2) -0.14946(15) 0.21789(14) 0.0418(5) Uani 1 1 d D . .
O1 O 0.02276(12) 0.02067(11) 0.28520(10) 0.0624(5) Uani 1 1 d . C .
O2 O 0.32008(14) 0.05983(10) 0.47639(9) 0.0615(4) Uani 1 1 d . C .
C1 C 0.10907(17) 0.05270(13) 0.30296(12) 0.0429(5) Uani 1 1 d . . .
C2 C 0.29118(17) 0.07549(13) 0.42023(13) 0.0431(5) Uani 1 1 d . . .
C3 C 0.21393(15) 0.19245(13) 0.39390(11) 0.0366(4) Uani 1 1 d . . .
C4 C 0.2360(8) 0.3560(7) 0.5470(5) 0.038(3) Uani 0.215(7) 1 d PGDU A 1
C5 C 0.3009(9) 0.4094(9) 0.5247(4) 0.039(3) Uani 0.215(7) 1 d PGDU A 1
C6 C 0.3907(11) 0.4657(10) 0.5800(5) 0.041(3) Uani 0.215(7) 1 d PGDU A 1
C7 C 0.4157(10) 0.4684(10) 0.6576(5) 0.045(3) Uani 0.215(7) 1 d PGDU A 1
C8 C 0.3509(10) 0.4150(9) 0.6799(4) 0.042(3) Uani 0.215(7) 1 d PGDU A 1
C9 C 0.2610(9) 0.3587(8) 0.6246(5) 0.041(3) Uani 0.215(7) 1 d PGDU A 1
F1 F 0.2900(11) 0.3982(10) 0.4500(5) 0.038(3) Uani 0.215(7) 1 d PDU A 1
F2 F 0.4669(10) 0.5028(10) 0.5582(8) 0.048(3) Uani 0.215(7) 1 d PDU A 1
F3 F 0.5069(9) 0.5158(9) 0.7119(7) 0.049(3) Uani 0.215(7) 1 d PDU A 1
F4 F 0.3713(12) 0.4237(10) 0.7562(5) 0.048(3) Uani 0.215(7) 1 d PDU A 1
F5 F 0.1993(10) 0.3120(8) 0.6511(7) 0.044(3) Uani 0.215(7) 1 d PDU A 1
C4B C 0.2296(3) 0.3570(2) 0.54967(18) 0.0359(9) Uani 0.785(7) 1 d PDU A 2
C5B C 0.3089(3) 0.4067(3) 0.53499(19) 0.0370(8) Uani 0.785(7) 1 d PDU A 2
C6B C 0.3968(3) 0.4612(3) 0.5906(2) 0.0439(9) Uani 0.785(7) 1 d PDU A 2
C7B C 0.4121(3) 0.4689(3) 0.6670(2) 0.0486(10) Uani 0.785(7) 1 d PDU A 2
C8B C 0.3378(3) 0.4221(3) 0.68569(19) 0.0445(10) Uani 0.785(7) 1 d PDU A 2
C9B C 0.2502(3) 0.3680(3) 0.62764(19) 0.0397(9) Uani 0.785(7) 1 d PDU A 2
F1B F 0.2957(4) 0.4054(3) 0.46088(19) 0.0499(10) Uani 0.785(7) 1 d PDU A 2
F2B F 0.4632(3) 0.5125(3) 0.5711(3) 0.0651(12) Uani 0.785(7) 1 d PDU A 2
F3B F 0.4944(3) 0.5253(3) 0.7229(2) 0.0704(13) Uani 0.785(7) 1 d PDU A 2
F4B F 0.3514(4) 0.4285(3) 0.76080(17) 0.0685(13) Uani 0.785(7) 1 d PDU A 2
F5B F 0.1812(3) 0.3255(3) 0.6527(2) 0.0592(12) Uani 0.785(7) 1 d PDU A 2
C10 C 0.0562(4) 0.2258(3) 0.5072(4) 0.038(2) Uani 0.396(4) 1 d PGDU A 1
C11 C 0.0787(4) 0.1559(4) 0.5240(4) 0.0433(19) Uani 0.396(4) 1 d PGDU A 1
C12 C 0.0151(5) 0.1095(4) 0.5528(5) 0.050(2) Uani 0.396(4) 1 d PGDU A 1
C13 C -0.0709(5) 0.1330(4) 0.5649(5) 0.052(2) Uani 0.396(4) 1 d PGDU A 1
C14 C -0.0934(5) 0.2028(4) 0.5481(5) 0.053(2) Uani 0.396(4) 1 d PGDU A 1
C15 C -0.0299(5) 0.2492(3) 0.5193(5) 0.045(2) Uani 0.396(4) 1 d PGDU A 1
F6 F 0.1623(4) 0.1322(4) 0.5180(4) 0.0579(14) Uani 0.396(4) 1 d PDU A 1
F7 F 0.0360(6) 0.0417(3) 0.5694(4) 0.0651(17) Uani 0.396(4) 1 d PDU A 1
F8 F -0.1212(6) 0.0930(5) 0.6037(4) 0.0582(17) Uani 0.396(4) 1 d PDU A 1
F9 F -0.1767(4) 0.2232(4) 0.5606(4) 0.0671(16) Uani 0.396(4) 1 d PDU A 1
F10 F -0.0548(5) 0.3164(3) 0.5069(4) 0.0583(15) Uani 0.396(4) 1 d PDU A 1
C10B C 0.0546(3) 0.2310(3) 0.5069(3) 0.0384(16) Uani 0.604(4) 1 d PDU A 2
C11B C 0.0860(3) 0.1707(3) 0.5379(3) 0.0418(12) Uani 0.604(4) 1 d PDU A 2
C12B C 0.0271(4) 0.1200(3) 0.5656(4) 0.0494(14) Uani 0.604(4) 1 d PDU A 2
C13B C -0.0697(4) 0.1282(3) 0.5643(4) 0.0542(17) Uani 0.604(4) 1 d PDU A 2
C14B C -0.1054(3) 0.1869(3) 0.5356(4) 0.0482(13) Uani 0.604(4) 1 d PDU A 2
C15B C -0.0434(4) 0.2362(3) 0.5087(3) 0.0407(13) Uani 0.604(4) 1 d PDU A 2
F6B F 0.1836(3) 0.1608(3) 0.5451(2) 0.0587(10) Uani 0.604(4) 1 d PDU A 2
F7B F 0.0646(4) 0.0628(3) 0.5951(3) 0.0664(11) Uani 0.604(4) 1 d PDU A 2
F8B F -0.1332(4) 0.0747(3) 0.5848(3) 0.0715(15) Uani 0.604(4) 1 d PDU A 2
F9B F -0.2006(3) 0.1973(3) 0.5316(3) 0.0730(12) Uani 0.604(4) 1 d PDU A 2
F10B F -0.0839(3) 0.2943(2) 0.4829(3) 0.0603(11) Uani 0.604(4) 1 d PDU A 2
C16 C 0.0634(5) 0.3244(3) 0.4092(2) 0.0415(17) Uani 0.493(5) 1 d PGDU A 1
C17 C 0.0041(5) 0.2673(2) 0.3384(3) 0.0521(17) Uani 0.493(5) 1 d PGDU A 1
C18 C -0.0525(5) 0.2917(3) 0.2769(2) 0.0574(16) Uani 0.493(5) 1 d PGDU A 1
C19 C -0.0499(5) 0.3732(3) 0.2861(2) 0.0534(16) Uani 0.493(5) 1 d PGDU A 1
C20 C 0.0094(6) 0.4303(3) 0.3568(3) 0.0506(15) Uani 0.493(5) 1 d PGDU A 1
C21 C 0.0660(5) 0.4059(3) 0.4184(2) 0.0482(18) Uani 0.493(5) 1 d PGDU A 1
F11 F -0.0103(6) 0.1872(3) 0.3270(4) 0.0592(15) Uani 0.493(5) 1 d PDU A 1
F12 F -0.1129(5) 0.2378(3) 0.2098(3) 0.0844(17) Uani 0.493(5) 1 d PDU A 1
F13 F -0.1005(5) 0.3984(3) 0.2264(3) 0.0770(14) Uani 0.493(5) 1 d PDU A 1
F14 F 0.0065(6) 0.5077(3) 0.3677(3) 0.0718(15) Uani 0.493(5) 1 d PDU A 1
F15 F 0.1158(7) 0.4618(4) 0.4869(4) 0.0568(16) Uani 0.493(5) 1 d PDU A 1
C16B C 0.0616(6) 0.3309(3) 0.4169(3) 0.0413(16) Uani 0.507(5) 1 d PDU A 2
C17B C 0.0003(6) 0.2876(4) 0.3392(3) 0.0468(13) Uani 0.507(5) 1 d PDU A 2
C18B C -0.0454(6) 0.3216(4) 0.2818(3) 0.0601(16) Uani 0.507(5) 1 d PDU A 2
C19B C -0.0373(7) 0.4029(4) 0.3006(4) 0.0597(16) Uani 0.507(5) 1 d PDU A 2
C20B C 0.0110(7) 0.4477(4) 0.3756(4) 0.0580(16) Uani 0.507(5) 1 d PDU A 2
C21B C 0.0587(6) 0.4110(4) 0.4301(4) 0.0469(14) Uani 0.507(5) 1 d PDU A 2
F11B F -0.0086(7) 0.2071(3) 0.3164(4) 0.0681(17) Uani 0.507(5) 1 d PDU A 2
F12B F -0.0944(6) 0.2741(4) 0.2094(3) 0.102(2) Uani 0.507(5) 1 d PDU A 2
F13B F -0.0823(5) 0.4366(4) 0.2456(3) 0.0899(17) Uani 0.507(5) 1 d PDU A 2
F14B F 0.0211(6) 0.5279(3) 0.3955(4) 0.0831(18) Uani 0.507(5) 1 d PDU A 2
F15B F 0.1102(8) 0.4625(5) 0.5020(4) 0.069(2) Uani 0.507(5) 1 d PDU A 2
C22 C 0.26747(15) 0.01020(13) 0.27592(11) 0.0365(4) Uani 1 1 d . . .
C23 C 0.3488(5) -0.1745(5) 0.2780(3) 0.049(2) Uani 0.377(4) 1 d PGDU B 1
C24 C 0.3567(6) -0.1512(6) 0.3549(3) 0.047(2) Uani 0.377(4) 1 d PGDU B 1
C25 C 0.4320(7) -0.1707(6) 0.4108(3) 0.055(2) Uani 0.377(4) 1 d PGDU B 1
C26 C 0.4993(6) -0.2134(5) 0.3897(3) 0.061(2) Uani 0.377(4) 1 d PGDU B 1
C27 C 0.4913(5) -0.2367(5) 0.3128(3) 0.060(2) Uani 0.377(4) 1 d PGDU B 1
C28 C 0.4160(5) -0.2172(4) 0.2569(3) 0.0501(19) Uani 0.377(4) 1 d PGDU B 1
F16 F 0.2995(5) -0.1063(5) 0.3799(5) 0.0516(17) Uani 0.377(4) 1 d PDU B 1
F17 F 0.4408(8) -0.1516(6) 0.4853(4) 0.068(2) Uani 0.377(4) 1 d PDU B 1
F18 F 0.5725(7) -0.2311(5) 0.4448(5) 0.064(2) Uani 0.377(4) 1 d PDU B 1
F19 F 0.5527(5) -0.2826(4) 0.2919(4) 0.087(2) Uani 0.377(4) 1 d PDU B 1
F20 F 0.4103(5) -0.2456(4) 0.1849(3) 0.0742(18) Uani 0.377(4) 1 d PDU B 1
C23B C 0.3393(4) -0.1733(3) 0.2803(2) 0.0409(13) Uani 0.623(4) 1 d PDU B 2
C24B C 0.3708(4) -0.1428(4) 0.3598(2) 0.0436(14) Uani 0.623(4) 1 d PDU B 2
C25B C 0.4407(5) -0.1664(4) 0.4142(2) 0.0530(15) Uani 0.623(4) 1 d PDU B 2
C26B C 0.4867(5) -0.2246(4) 0.3899(3) 0.0584(14) Uani 0.623(4) 1 d PDU B 2
C27B C 0.4587(4) -0.2585(3) 0.3123(3) 0.0603(13) Uani 0.623(4) 1 d PDU B 2
C28B C 0.3863(4) -0.2337(3) 0.2600(2) 0.0531(12) Uani 0.623(4) 1 d PDU B 2
F16B F 0.3249(4) -0.0880(3) 0.3886(3) 0.0615(13) Uani 0.623(4) 1 d PDU B 2
F17B F 0.4624(5) -0.1321(4) 0.4899(2) 0.0691(14) Uani 0.623(4) 1 d PDU B 2
F18B F 0.5539(5) -0.2523(4) 0.4398(3) 0.0829(16) Uani 0.623(4) 1 d PDU B 2
F19B F 0.5015(4) -0.3164(3) 0.2862(3) 0.0967(14) Uani 0.623(4) 1 d PDU B 2
F20B F 0.3609(4) -0.2726(2) 0.18430(19) 0.0791(12) Uani 0.623(4) 1 d PDU B 2
C29 C 0.2618(10) -0.1707(7) 0.1325(4) 0.042(3) Uani 0.195(7) 1 d PGDU B 1
C30 C 0.3318(11) -0.1158(7) 0.1154(5) 0.042(3) Uani 0.195(7) 1 d PGDU B 1
C31 C 0.3402(12) -0.1331(8) 0.0426(6) 0.048(3) Uani 0.195(7) 1 d PGDU B 1
C32 C 0.2788(12) -0.2055(8) -0.0131(5) 0.049(3) Uani 0.195(7) 1 d PGDU B 1
C33 C 0.2088(11) -0.2604(7) 0.0040(5) 0.051(3) Uani 0.195(7) 1 d PGDU B 1
C34 C 0.2003(10) -0.2431(7) 0.0768(5) 0.048(3) Uani 0.195(7) 1 d PGDU B 1
F21 F 0.3931(13) -0.0454(8) 0.1668(8) 0.039(3) Uani 0.195(7) 1 d PDU B 1
F22 F 0.4100(10) -0.0818(8) 0.0263(8) 0.039(4) Uani 0.195(7) 1 d PDU B 1
F23 F 0.2897(12) -0.2238(9) -0.0824(6) 0.049(3) Uani 0.195(7) 1 d PDU B 1
F24 F 0.1500(12) -0.3294(7) -0.0513(8) 0.065(4) Uani 0.195(7) 1 d PDU B 1
F25 F 0.1363(10) -0.2995(8) 0.0915(8) 0.062(3) Uani 0.195(7) 1 d PDU B 1
C29B C 0.2512(3) -0.1687(2) 0.12999(16) 0.0380(8) Uani 0.805(7) 1 d PDU B 2
C30B C 0.3259(3) -0.1213(2) 0.11124(18) 0.0427(9) Uani 0.805(7) 1 d PDU B 2
C31B C 0.3352(3) -0.1353(2) 0.03927(19) 0.0458(9) Uani 0.805(7) 1 d PDU B 2
C32B C 0.2685(3) -0.2018(3) -0.01856(18) 0.0520(10) Uani 0.805(7) 1 d PDU B 2
C33B C 0.1916(3) -0.2508(2) -0.00399(19) 0.0544(11) Uani 0.805(7) 1 d PDU B 2
C34B C 0.1852(3) -0.2346(2) 0.06874(19) 0.0458(9) Uani 0.805(7) 1 d PDU B 2
F21B F 0.3979(4) -0.0555(2) 0.1659(2) 0.0621(13) Uani 0.805(7) 1 d PDU B 2
F22B F 0.4079(4) -0.0838(3) 0.0254(3) 0.0719(15) Uani 0.805(7) 1 d PDU B 2
F23B F 0.2767(4) -0.2159(3) -0.08880(17) 0.0794(14) Uani 0.805(7) 1 d PDU B 2
F24B F 0.1237(3) -0.3157(2) -0.0606(2) 0.0861(14) Uani 0.805(7) 1 d PDU B 2
F25B F 0.1094(2) -0.2881(2) 0.07816(18) 0.0588(9) Uani 0.805(7) 1 d PDU B 2
C35 C 0.1277(4) -0.1874(5) 0.2164(5) 0.047(2) Uani 0.381(6) 1 d PGDU B 1
C36 C 0.0481(5) -0.1523(5) 0.1860(6) 0.050(2) Uani 0.381(6) 1 d PGDU B 1
C37 C -0.0510(4) -0.1781(5) 0.1903(6) 0.058(2) Uani 0.381(6) 1 d PGDU B 1
C38 C -0.0704(4) -0.2390(5) 0.2251(6) 0.066(2) Uani 0.381(6) 1 d PGDU B 1
C39 C 0.0092(5) -0.2741(5) 0.2555(6) 0.062(2) Uani 0.381(6) 1 d PGDU B 1
C40 C 0.1083(4) -0.2483(5) 0.2512(6) 0.058(2) Uani 0.381(6) 1 d PGDU B 1
F26 F 0.0645(8) -0.0873(5) 0.1593(5) 0.0482(19) Uani 0.381(6) 1 d PDU B 1
F27 F -0.1268(6) -0.1411(5) 0.1650(6) 0.068(2) Uani 0.381(6) 1 d PDU B 1
F28 F -0.1671(5) -0.2638(5) 0.2275(5) 0.087(2) Uani 0.381(6) 1 d PDU B 1
F29 F -0.0079(7) -0.3326(5) 0.2897(5) 0.078(2) Uani 0.381(6) 1 d PDU B 1
F30 F 0.1827(6) -0.2807(5) 0.2884(6) 0.0596(19) Uani 0.381(6) 1 d PDU B 1
C35B C 0.1319(3) -0.1897(3) 0.2200(4) 0.0455(15) Uani 0.619(6) 1 d PDU B 2
C36B C 0.0445(4) -0.1627(4) 0.1880(4) 0.0471(13) Uani 0.619(6) 1 d PDU B 2
C37B C -0.0566(4) -0.1944(4) 0.1838(4) 0.0602(15) Uani 0.619(6) 1 d PDU B 2
C38B C -0.0780(4) -0.2605(4) 0.2108(4) 0.0706(16) Uani 0.619(6) 1 d PDU B 2
C39B C 0.0035(4) -0.2911(4) 0.2420(4) 0.0690(17) Uani 0.619(6) 1 d PDU B 2
C40B C 0.1026(4) -0.2557(4) 0.2468(4) 0.0618(17) Uani 0.619(6) 1 d PDU B 2
F26B F 0.0558(5) -0.1046(3) 0.1511(4) 0.0533(13) Uani 0.619(6) 1 d PDU B 2
F27B F -0.1359(4) -0.1650(4) 0.1488(4) 0.0751(15) Uani 0.619(6) 1 d PDU B 2
F28B F -0.1763(3) -0.2941(4) 0.2054(3) 0.0945(16) Uani 0.619(6) 1 d PDU B 2
F29B F -0.0165(5) -0.3559(3) 0.2677(4) 0.103(2) Uani 0.619(6) 1 d PDU B 2
F30B F 0.1751(5) -0.2964(4) 0.2712(4) 0.0835(19) Uani 0.619(6) 1 d PDU B 2
C41 C 0.24293(16) 0.26944(13) 0.26476(12) 0.0427(5) Uani 1 1 d . C .
H41A H 0.2161 0.2919 0.2210 0.051 Uiso 1 1 calc R . .
H41B H 0.2026 0.2802 0.2994 0.051 Uiso 1 1 calc R . .
C42 C 0.35781(17) 0.31438(13) 0.30887(13) 0.0444(5) Uani 1 1 d . . .
H42A H 0.3622 0.3727 0.3275 0.053 Uiso 1 1 calc R C .
H42B H 0.3960 0.3092 0.2720 0.053 Uiso 1 1 calc R . .
C43 C 0.41602(16) 0.28777(12) 0.37787(12) 0.0417(5) Uani 1 1 d . C .
H43A H 0.3831 0.2986 0.4175 0.050 Uiso 1 1 calc R . .
H43B H 0.4898 0.3219 0.4006 0.050 Uiso 1 1 calc R . .
C44 C 0.2912(6) 0.2181(3) 0.0772(5) 0.040(2) Uani 0.499(13) 1 d PGDU C 1
C45 C 0.3537(5) 0.2976(4) 0.1024(6) 0.055(2) Uani 0.499(13) 1 d PGU C 1
H45A H 0.4278 0.3089 0.1274 0.066 Uiso 0.499(13) 1 calc PR C 1
C46 C 0.3078(7) 0.3605(3) 0.0911(6) 0.075(3) Uani 0.499(13) 1 d PGU C 1
H46A H 0.3505 0.4148 0.1084 0.090 Uiso 0.499(13) 1 calc PR C 1
C47 C 0.1994(8) 0.3439(5) 0.0546(7) 0.082(3) Uani 0.499(13) 1 d PGU C 1
H47A H 0.1680 0.3869 0.0469 0.098 Uiso 0.499(13) 1 calc PR C 1
C48 C 0.1369(5) 0.2644(6) 0.0294(7) 0.087(3) Uani 0.499(13) 1 d PGU C 1
H48A H 0.0628 0.2530 0.0044 0.104 Uiso 0.499(13) 1 calc PR C 1
C49 C 0.1828(5) 0.2015(4) 0.0407(6) 0.067(3) Uani 0.499(13) 1 d PGU C 1
H49A H 0.1401 0.1472 0.0235 0.080 Uiso 0.499(13) 1 calc PR C 1
C44B C 0.2890(6) 0.2198(3) 0.0859(5) 0.048(3) Uani 0.501(13) 1 d PGDU C 2
C45B C 0.3631(5) 0.2949(4) 0.1175(5) 0.048(2) Uani 0.501(13) 1 d PGU C 2
H45B H 0.4329 0.2992 0.1496 0.058 Uiso 0.501(13) 1 calc PR C 2
C46B C 0.3351(7) 0.3637(3) 0.1022(6) 0.069(2) Uani 0.501(13) 1 d PGU C 2
H46B H 0.3857 0.4151 0.1238 0.082 Uiso 0.501(13) 1 calc PR C 2
C47B C 0.2331(8) 0.3574(4) 0.0552(6) 0.075(3) Uani 0.501(13) 1 d PGU C 2
H47B H 0.2139 0.4044 0.0448 0.090 Uiso 0.501(13) 1 calc PR C 2
C48B C 0.1590(6) 0.2822(5) 0.0236(6) 0.073(3) Uani 0.501(13) 1 d PGU C 2
H48B H 0.0892 0.2779 -0.0084 0.087 Uiso 0.501(13) 1 calc PR C 2
C49B C 0.1870(5) 0.2134(4) 0.0390(6) 0.056(3) Uani 0.501(13) 1 d PGU C 2
H49B H 0.1364 0.1621 0.0174 0.067 Uiso 0.501(13) 1 calc PR C 2
C50 C 0.23908(16) 0.04446(14) 0.03480(12) 0.0441(5) Uani 1 1 d . C .
C51 C 0.2275(2) 0.02914(17) -0.04327(13) 0.0606(7) Uani 1 1 d . . .
H51A H 0.2732 0.0638 -0.0591 0.073 Uiso 1 1 calc R C .
C52 C 0.1499(2) -0.03615(19) -0.09733(15) 0.0706(8) Uani 1 1 d . C .
H52A H 0.1428 -0.0466 -0.1503 0.085 Uiso 1 1 calc R . .
C53 C 0.0825(2) -0.08633(18) -0.07540(15) 0.0658(7) Uani 1 1 d . . .
H53A H 0.0288 -0.1311 -0.1131 0.079 Uiso 1 1 calc R C .
C54 C 0.09295(19) -0.07167(16) 0.00121(14) 0.0571(6) Uani 1 1 d . C .
H54A H 0.0463 -0.1063 0.0164 0.068 Uiso 1 1 calc R . .
C55 C 0.17115(17) -0.00664(14) 0.05635(12) 0.0460(5) Uani 1 1 d . . .
H55A H 0.1782 0.0030 0.1093 0.055 Uiso 1 1 calc R C .
C56 C 0.45798(16) 0.13796(15) 0.08063(12) 0.0447(5) Uani 1 1 d . C .
H56A H 0.4400 0.1018 0.0280 0.054 Uiso 1 1 calc R . .
H56B H 0.4883 0.1941 0.0810 0.054 Uiso 1 1 calc R . .
C57 C 0.53936(16) 0.11172(13) 0.13899(11) 0.0400(5) Uani 1 1 d . C .
H57A H 0.6105 0.1337 0.1384 0.048 Uiso 1 1 calc R . .
H57B H 0.5235 0.0517 0.1240 0.048 Uiso 1 1 calc R . .
C58 C 0.62227(15) 0.25168(12) 0.27855(12) 0.0385(5) Uani 1 1 d . C .
C59 C 0.66844(16) 0.28212(14) 0.35865(13) 0.0460(5) Uani 1 1 d . . .
H59A H 0.6569 0.2485 0.3905 0.055 Uiso 1 1 calc R C .
C60 C 0.73136(18) 0.36151(15) 0.39227(15) 0.0549(6) Uani 1 1 d . C .
H60A H 0.7631 0.3818 0.4470 0.066 Uiso 1 1 calc R . .
C61 C 0.74788(19) 0.41087(15) 0.34664(16) 0.0571(6) Uani 1 1 d . . .
H61A H 0.7904 0.4652 0.3697 0.069 Uiso 1 1 calc R C .
C62 C 0.70206(19) 0.38080(15) 0.26695(16) 0.0596(6) Uani 1 1 d . C .
H62A H 0.7131 0.4148 0.2354 0.072 Uiso 1 1 calc R . .
C63 C 0.64079(17) 0.30214(14) 0.23323(14) 0.0491(5) Uani 1 1 d . . .
H63A H 0.6107 0.2820 0.1785 0.059 Uiso 1 1 calc R C .
C64 C 0.61062(15) 0.09167(13) 0.29300(11) 0.0388(5) Uani 1 1 d . C .
C65 C 0.56276(16) 0.03891(13) 0.32560(12) 0.0428(5) Uani 1 1 d . . .
H65A H 0.4905 0.0324 0.3193 0.051 Uiso 1 1 calc R C .
C66 C 0.61991(18) -0.00422(16) 0.36719(14) 0.0561(6) Uani 1 1 d . C .
H66A H 0.5869 -0.0399 0.3898 0.067 Uiso 1 1 calc R . .
C67 C 0.7242(2) 0.00427(16) 0.37602(15) 0.0609(7) Uani 1 1 d . . .
H67A H 0.7630 -0.0258 0.4044 0.073 Uiso 1 1 calc R C .
C68 C 0.77312(18) 0.05664(17) 0.34359(15) 0.0609(7) Uani 1 1 d . C .
H68A H 0.8452 0.0623 0.3496 0.073 Uiso 1 1 calc R . .
C69 C 0.71675(17) 0.10052(15) 0.30262(14) 0.0510(6) Uani 1 1 d . . .
H69A H 0.7503 0.1369 0.2809 0.061 Uiso 1 1 calc R C .

loop_
_atom_site_aniso_label
_atom_site_aniso_U_11
_atom_site_aniso_U_22
_atom_site_aniso_U_33
_atom_site_aniso_U_23
_atom_site_aniso_U_13
_atom_site_aniso_U_12
Fe1 0.03171(15) 0.04151(16) 0.02890(14) 0.01180(12) 0.01258(11) 0.00735(12)
Ni1 0.02830(13) 0.04558(15) 0.02792(13) 0.01551(11) 0.01141(10) 0.01095(11)
P1 0.0345(3) 0.0536(3) 0.0304(3) 0.0180(2) 0.0128(2) 0.0131(2)
P2 0.0295(2) 0.0434(3) 0.0334(3) 0.0166(2) 0.0132(2) 0.0104(2)
S1 0.0296(2) 0.0491(3) 0.0313(2) 0.0154(2) 0.0112(2) 0.0118(2)
S2 0.0296(2) 0.0454(3) 0.0288(2) 0.0128(2) 0.00995(19) 0.0086(2)
N1 0.0331(9) 0.0468(10) 0.0360(9) 0.0125(8) 0.0157(7) 0.0073(8)
N2 0.0383(9) 0.0464(11) 0.0326(9) 0.0142(8) 0.0114(7) 0.0117(8)
B1 0.0358(12) 0.0493(14) 0.0367(12) 0.0125(10) 0.0178(10) 0.0122(11)
B2 0.0483(14) 0.0421(13) 0.0354(12) 0.0145(10) 0.0136(11) 0.0109(11)
O1 0.0383(9) 0.0716(12) 0.0689(11) 0.0147(9) 0.0196(8) -0.0001(8)
O2 0.0765(12) 0.0678(11) 0.0382(9) 0.0272(8) 0.0145(8) 0.0103(9)
C1 0.0435(12) 0.0481(13) 0.0395(11) 0.0119(10) 0.0194(10) 0.0108(10)
C2 0.0440(12) 0.0432(12) 0.0423(12) 0.0130(10) 0.0187(10) 0.0055(10)
C3 0.0296(10) 0.0461(12) 0.0312(10) 0.0129(9) 0.0098(8) 0.0029(9)
C4 0.040(4) 0.043(4) 0.036(4) 0.012(4) 0.015(4) 0.017(4)
C5 0.035(4) 0.043(4) 0.041(4) 0.015(4) 0.014(4) 0.008(4)
C6 0.041(4) 0.044(4) 0.042(4) 0.016(3) 0.018(3) 0.011(4)
C7 0.036(4) 0.047(4) 0.047(4) 0.010(4) 0.014(4) 0.007(4)
C8 0.045(4) 0.050(4) 0.033(4) 0.010(3) 0.013(3) 0.023(4)
C9 0.043(4) 0.044(4) 0.041(4) 0.017(3) 0.014(3) 0.018(3)
F1 0.040(4) 0.049(5) 0.031(4) 0.015(3) 0.021(3) 0.012(4)
F2 0.045(4) 0.050(5) 0.046(4) 0.008(4) 0.030(3) -0.006(4)
F3 0.040(4) 0.059(5) 0.040(4) 0.002(4) 0.015(3) 0.006(3)
F4 0.054(4) 0.061(5) 0.033(4) 0.015(3) 0.021(3) 0.015(4)
F5 0.044(4) 0.058(5) 0.032(4) 0.014(3) 0.019(3) 0.009(4)
C4B 0.0320(14) 0.0436(16) 0.0377(16) 0.0140(14) 0.0167(13) 0.0130(13)
C5B 0.0384(16) 0.0433(16) 0.0340(14) 0.0146(13) 0.0144(13) 0.0149(13)
C6B 0.0377(16) 0.0439(17) 0.0519(18) 0.0163(15) 0.0182(14) 0.0077(14)
C7B 0.0383(16) 0.0475(18) 0.0462(17) 0.0046(15) 0.0034(15) 0.0080(15)
C8B 0.0451(17) 0.0547(18) 0.0339(15) 0.0107(13) 0.0109(13) 0.0209(15)
C9B 0.0397(15) 0.0449(17) 0.0398(15) 0.0141(13) 0.0186(12) 0.0133(14)
F1B 0.0569(17) 0.0541(18) 0.0377(14) 0.0120(13) 0.0233(13) 0.0024(14)
F2B 0.0567(16) 0.0577(18) 0.070(2) 0.0046(15) 0.0291(14) -0.0069(13)
F3B 0.0510(16) 0.0707(19) 0.0600(18) -0.0088(13) 0.0058(14) 0.0011(14)
F4B 0.075(2) 0.085(2) 0.0333(13) 0.0107(12) 0.0101(12) 0.0134(17)
F5B 0.0624(18) 0.074(2) 0.0400(13) 0.0173(12) 0.0251(12) 0.0030(15)
C10 0.032(3) 0.050(3) 0.039(3) 0.007(3) 0.025(3) 0.009(3)
C11 0.049(3) 0.049(3) 0.042(3) 0.018(3) 0.024(2) 0.017(3)
C12 0.055(3) 0.047(3) 0.056(3) 0.018(3) 0.028(3) 0.013(3)
C13 0.045(3) 0.056(3) 0.065(3) 0.021(3) 0.037(3) 0.005(3)
C14 0.044(3) 0.054(3) 0.064(3) 0.012(3) 0.026(3) 0.013(3)
C15 0.041(3) 0.045(3) 0.052(3) 0.015(3) 0.023(3) 0.008(3)
F6 0.070(3) 0.065(3) 0.073(3) 0.036(2) 0.049(2) 0.039(2)
F7 0.076(4) 0.057(3) 0.078(4) 0.031(2) 0.037(3) 0.025(2)
F8 0.056(3) 0.052(3) 0.073(3) 0.021(2) 0.039(2) -0.001(2)
F9 0.053(3) 0.075(3) 0.090(4) 0.023(3) 0.050(2) 0.018(2)
F10 0.062(3) 0.048(3) 0.083(3) 0.018(2) 0.049(2) 0.022(2)
C10B 0.037(2) 0.042(2) 0.034(2) 0.012(2) 0.011(2) 0.009(2)
C11B 0.041(2) 0.051(2) 0.046(2) 0.016(2) 0.0268(18) 0.0183(18)
C12B 0.049(2) 0.051(2) 0.058(3) 0.022(2) 0.026(2) 0.019(2)
C13B 0.051(3) 0.051(2) 0.067(3) 0.026(2) 0.027(3) 0.007(2)
C14B 0.031(2) 0.055(2) 0.066(3) 0.017(2) 0.0277(19) 0.0096(18)
C15B 0.035(2) 0.041(2) 0.052(2) 0.0163(19) 0.0201(19) 0.0127(18)
F6B 0.0520(16) 0.084(3) 0.074(2) 0.0446(18) 0.0418(15) 0.0399(16)
F7B 0.065(2) 0.077(2) 0.088(3) 0.054(2) 0.0429(19) 0.0327(18)
F8B 0.059(2) 0.065(3) 0.101(3) 0.034(2) 0.044(2) 0.0039(18)
F9B 0.0409(16) 0.087(3) 0.111(3) 0.042(2) 0.0426(18) 0.0212(17)
F10B 0.0505(19) 0.060(2) 0.095(3) 0.041(2) 0.0399(17) 0.0268(16)
C16 0.034(3) 0.058(3) 0.041(3) 0.017(2) 0.021(2) 0.016(2)
C17 0.045(3) 0.064(3) 0.046(3) 0.016(2) 0.007(2) 0.026(3)
C18 0.054(3) 0.071(3) 0.042(3) 0.011(3) 0.011(2) 0.019(3)
C19 0.051(3) 0.074(4) 0.042(3) 0.027(3) 0.013(2) 0.028(3)
C20 0.055(3) 0.065(3) 0.051(3) 0.027(2) 0.028(2) 0.034(2)
C21 0.046(3) 0.069(3) 0.041(3) 0.018(2) 0.024(2) 0.023(2)
F11 0.055(2) 0.053(2) 0.053(2) 0.007(2) 0.0036(18) 0.012(2)
F12 0.079(3) 0.095(4) 0.046(2) 0.003(2) -0.0108(18) 0.021(3)
F13 0.081(3) 0.107(3) 0.049(2) 0.040(2) 0.0111(18) 0.037(3)
F14 0.075(3) 0.076(3) 0.067(3) 0.036(2) 0.014(2) 0.029(2)
F15 0.068(3) 0.050(2) 0.050(2) 0.0132(19) 0.012(2) 0.026(2)
C16B 0.035(3) 0.063(3) 0.031(2) 0.015(2) 0.016(2) 0.014(2)
C17B 0.038(2) 0.061(3) 0.044(3) 0.014(2) 0.011(2) 0.025(2)
C18B 0.052(3) 0.079(4) 0.040(3) 0.019(3) 0.000(2) 0.021(3)
C19B 0.053(3) 0.079(3) 0.052(3) 0.033(3) 0.012(2) 0.024(3)
C20B 0.054(3) 0.074(3) 0.063(3) 0.032(3) 0.027(3) 0.033(3)
C21B 0.043(2) 0.066(3) 0.049(3) 0.030(2) 0.027(2) 0.023(2)
F11B 0.062(2) 0.059(3) 0.057(3) 0.008(2) -0.009(2) 0.014(2)
F12B 0.102(3) 0.120(4) 0.045(2) 0.019(3) -0.014(2) 0.012(3)
F13B 0.076(3) 0.115(4) 0.085(3) 0.068(3) 0.008(2) 0.031(3)
F14B 0.084(3) 0.075(3) 0.097(4) 0.045(3) 0.018(3) 0.037(2)
F15B 0.075(3) 0.065(3) 0.066(3) 0.015(2) 0.019(3) 0.030(2)
C22 0.0317(10) 0.0497(13) 0.0273(10) 0.0155(9) 0.0080(8) 0.0079(9)
C23 0.057(4) 0.049(4) 0.040(3) 0.020(3) 0.013(3) 0.013(3)
C24 0.043(3) 0.056(3) 0.044(3) 0.023(3) 0.014(3) 0.012(3)
C25 0.054(3) 0.066(4) 0.045(3) 0.025(3) 0.013(3) 0.012(3)
C26 0.066(4) 0.056(3) 0.057(3) 0.029(3) 0.004(3) 0.022(3)
C27 0.073(4) 0.057(3) 0.061(3) 0.027(3) 0.023(3) 0.030(3)
C28 0.065(3) 0.051(3) 0.046(3) 0.024(2) 0.025(3) 0.022(3)
F16 0.049(3) 0.075(3) 0.037(3) 0.017(2) 0.020(2) 0.020(3)
F17 0.067(4) 0.091(4) 0.038(3) 0.029(2) 0.009(2) 0.007(3)
F18 0.073(3) 0.046(3) 0.060(3) 0.022(2) -0.003(2) 0.019(3)
F19 0.104(4) 0.087(4) 0.077(3) 0.019(3) 0.017(3) 0.070(3)
F20 0.100(4) 0.090(4) 0.050(2) 0.017(2) 0.030(2) 0.064(3)
C23B 0.044(2) 0.043(2) 0.041(2) 0.019(2) 0.0161(18) 0.0126(19)
C24B 0.039(2) 0.056(2) 0.041(2) 0.022(2) 0.0156(18) 0.013(2)
C25B 0.050(2) 0.067(3) 0.042(2) 0.029(2) 0.008(2) 0.012(2)
C26B 0.068(3) 0.064(3) 0.051(2) 0.034(2) 0.014(2) 0.026(2)
C27B 0.077(3) 0.056(2) 0.067(2) 0.0342(19) 0.029(2) 0.037(2)
C28B 0.070(3) 0.059(2) 0.0443(19) 0.0235(18) 0.0282(18) 0.027(2)
F16B 0.061(2) 0.092(3) 0.0423(19) 0.0248(17) 0.0201(17) 0.036(2)
F17B 0.073(3) 0.091(3) 0.0414(19) 0.0280(16) 0.0101(16) 0.023(2)
F18B 0.090(3) 0.085(3) 0.082(3) 0.053(2) 0.011(2) 0.039(3)
F19B 0.130(3) 0.100(3) 0.093(2) 0.046(2) 0.042(2) 0.081(2)
F20B 0.117(3) 0.080(2) 0.0522(16) 0.0194(15) 0.0262(18) 0.060(2)
C29 0.043(4) 0.044(4) 0.036(4) 0.015(4) 0.006(4) 0.012(4)
C30 0.038(4) 0.048(4) 0.039(4) 0.015(4) 0.015(4) 0.008(4)
C31 0.043(4) 0.058(4) 0.041(4) 0.013(4) 0.015(4) 0.009(4)
C32 0.048(4) 0.064(4) 0.036(4) 0.015(4) 0.014(4) 0.014(4)
C33 0.050(4) 0.057(4) 0.038(4) 0.007(4) 0.012(4) 0.009(4)
C34 0.049(4) 0.051(4) 0.039(4) 0.014(4) 0.012(4) 0.006(4)
F21 0.040(5) 0.038(5) 0.038(5) 0.011(4) 0.016(4) 0.005(4)
F22 0.040(6) 0.047(6) 0.036(5) 0.022(5) 0.020(5) -0.001(5)
F23 0.056(5) 0.059(5) 0.039(5) 0.007(4) 0.025(4) 0.024(4)
F24 0.070(6) 0.061(5) 0.039(5) -0.011(4) 0.013(4) -0.003(4)
F25 0.070(6) 0.050(5) 0.054(5) 0.019(4) 0.014(4) -0.003(4)
C29B 0.0371(15) 0.0439(16) 0.0355(15) 0.0137(13) 0.0132(12) 0.0133(13)
C30B 0.0382(16) 0.0467(17) 0.0382(16) 0.0089(14) 0.0109(14) 0.0079(14)
C31B 0.0413(16) 0.0573(18) 0.0411(16) 0.0195(15) 0.0161(14) 0.0094(15)
C32B 0.0522(18) 0.072(2) 0.0300(15) 0.0145(14) 0.0146(14) 0.0131(16)
C33B 0.0528(19) 0.0592(19) 0.0351(15) 0.0051(14) 0.0071(14) 0.0003(16)
C34B 0.0456(17) 0.0514(17) 0.0384(15) 0.0163(13) 0.0127(13) 0.0074(14)
F21B 0.0582(18) 0.0613(19) 0.0506(17) -0.0032(14) 0.0239(14) -0.0079(16)
F22B 0.068(2) 0.083(2) 0.065(2) 0.0159(19) 0.0380(19) 0.003(2)
F23B 0.074(2) 0.115(3) 0.0353(14) 0.0142(14) 0.0204(13) -0.0015(19)
F24B 0.077(2) 0.099(2) 0.0474(15) -0.0036(15) 0.0171(14) -0.0219(18)
F25B 0.0611(15) 0.0581(15) 0.0446(14) 0.0087(10) 0.0191(12) -0.0077(12)
C35 0.054(4) 0.050(4) 0.040(3) 0.019(3) 0.022(3) 0.005(3)
C36 0.047(3) 0.059(4) 0.042(3) 0.013(3) 0.018(3) 0.005(3)
C37 0.051(3) 0.070(4) 0.052(3) 0.021(3) 0.022(3) 0.004(3)
C38 0.058(3) 0.077(4) 0.060(3) 0.023(3) 0.031(3) -0.007(3)
C39 0.071(3) 0.066(4) 0.055(3) 0.026(3) 0.034(3) 0.001(3)
C40 0.061(3) 0.062(4) 0.055(3) 0.022(3) 0.026(3) 0.009(3)
F26 0.046(3) 0.047(3) 0.043(3) 0.018(2) 0.007(2) 0.003(2)
F27 0.051(3) 0.078(4) 0.064(4) 0.013(3) 0.016(2) 0.009(3)
F28 0.067(3) 0.103(5) 0.095(4) 0.034(3) 0.046(3) -0.005(3)
F29 0.089(4) 0.073(4) 0.080(4) 0.036(3) 0.045(3) 0.000(3)
F30 0.066(3) 0.049(3) 0.069(3) 0.029(3) 0.025(2) 0.013(2)
C35B 0.052(2) 0.048(2) 0.037(2) 0.014(2) 0.015(2) 0.012(2)
C36B 0.052(2) 0.052(2) 0.037(2) 0.0206(18) 0.017(2) 0.004(2)
C37B 0.047(2) 0.078(3) 0.050(3) 0.020(2) 0.013(2) 0.010(2)
C38B 0.060(2) 0.085(3) 0.061(3) 0.021(3) 0.029(2) -0.010(2)
C39B 0.071(3) 0.067(3) 0.067(3) 0.031(3) 0.027(2) -0.001(2)
C40B 0.066(3) 0.065(3) 0.056(3) 0.027(2) 0.021(2) 0.010(2)
F26B 0.044(2) 0.058(2) 0.056(2) 0.028(2) 0.0115(17) 0.0061(17)
F27B 0.0474(19) 0.104(3) 0.073(3) 0.032(3) 0.0194(17) 0.012(2)
F28B 0.068(2) 0.115(4) 0.094(3) 0.034(3) 0.0380(19) -0.013(2)
F29B 0.111(3) 0.083(3) 0.117(4) 0.053(3) 0.046(3) -0.005(2)
F30B 0.089(3) 0.063(3) 0.105(4) 0.047(3) 0.030(2) 0.014(2)
C41 0.0438(11) 0.0485(12) 0.0459(12) 0.0205(10) 0.0208(10) 0.0194(10)
C42 0.0486(12) 0.0395(12) 0.0505(13) 0.0159(10) 0.0229(10) 0.0119(10)
C43 0.0396(11) 0.0407(12) 0.0420(12) 0.0087(9) 0.0159(9) 0.0049(9)
C44 0.055(4) 0.058(5) 0.032(3) 0.024(3) 0.027(3) 0.036(4)
C45 0.061(4) 0.062(4) 0.051(4) 0.037(3) 0.016(3) 0.020(3)
C46 0.089(6) 0.047(4) 0.094(6) 0.037(4) 0.022(5) 0.031(3)
C47 0.072(6) 0.082(6) 0.098(6) 0.042(5) 0.017(5) 0.038(5)
C48 0.076(5) 0.087(5) 0.096(6) 0.044(5) 0.012(5) 0.027(4)
C49 0.074(6) 0.071(4) 0.061(5) 0.029(4) 0.014(5) 0.036(4)
C44B 0.048(4) 0.068(6) 0.030(3) 0.024(3) 0.011(3) 0.011(4)
C45B 0.063(4) 0.065(4) 0.033(3) 0.030(3) 0.019(3) 0.032(3)
C46B 0.072(4) 0.080(6) 0.054(4) 0.028(4) 0.009(4) 0.034(4)
C47B 0.074(6) 0.076(5) 0.090(6) 0.041(4) 0.023(5) 0.043(4)
C48B 0.063(4) 0.084(6) 0.077(5) 0.038(4) 0.008(4) 0.043(4)
C49B 0.048(5) 0.060(4) 0.063(5) 0.027(4) 0.010(4) 0.025(4)
C50 0.0386(11) 0.0604(14) 0.0354(11) 0.0185(10) 0.0103(9) 0.0172(10)
C51 0.0619(15) 0.0785(18) 0.0350(12) 0.0190(12) 0.0114(11) 0.0100(14)
C52 0.0694(18) 0.093(2) 0.0348(13) 0.0155(14) 0.0070(12) 0.0090(16)
C53 0.0547(15) 0.0728(18) 0.0470(15) 0.0073(13) -0.0027(12) 0.0093(13)
C54 0.0445(13) 0.0641(16) 0.0544(15) 0.0182(12) 0.0078(11) 0.0098(12)
C55 0.0398(11) 0.0607(14) 0.0379(11) 0.0177(10) 0.0109(9) 0.0143(11)
C56 0.0428(12) 0.0622(14) 0.0336(11) 0.0162(10) 0.0184(9) 0.0129(10)
C57 0.0362(10) 0.0508(12) 0.0379(11) 0.0151(9) 0.0178(9) 0.0121(9)
C58 0.0304(10) 0.0431(11) 0.0460(12) 0.0148(9) 0.0162(9) 0.0120(9)
C59 0.0384(11) 0.0514(13) 0.0476(13) 0.0148(10) 0.0158(10) 0.0088(10)
C60 0.0461(13) 0.0537(15) 0.0569(14) 0.0044(12) 0.0149(11) 0.0126(11)
C61 0.0458(13) 0.0435(13) 0.0792(18) 0.0161(13) 0.0200(13) 0.0101(11)
C62 0.0561(15) 0.0487(14) 0.0755(18) 0.0293(13) 0.0205(13) 0.0090(12)
C63 0.0458(12) 0.0534(14) 0.0502(13) 0.0202(11) 0.0168(10) 0.0122(11)
C64 0.0344(10) 0.0461(12) 0.0373(11) 0.0159(9) 0.0115(9) 0.0115(9)
C65 0.0333(10) 0.0555(13) 0.0433(12) 0.0236(10) 0.0120(9) 0.0119(10)
C66 0.0482(13) 0.0679(16) 0.0601(15) 0.0371(13) 0.0162(11) 0.0169(12)
C67 0.0539(14) 0.0718(17) 0.0665(16) 0.0391(14) 0.0145(12) 0.0281(13)
C68 0.0374(12) 0.0798(18) 0.0749(17) 0.0376(14) 0.0176(12) 0.0232(12)
C69 0.0384(12) 0.0614(15) 0.0637(15) 0.0319(12) 0.0211(11) 0.0165(11)

loop_
_atom_type_symbol
_atom_type_description
_atom_type_scat_dispersion_real
_atom_type_scat_dispersion_imag
_atom_type_scat_source
C C 0.0033 0.0016 'International Tables Vol C Tables 4.2.6.8 and 6.1.1.4'
H H 0.0000 0.0000 'International Tables Vol C Tables 4.2.6.8 and 6.1.1.4'
B B 0.0013 0.0007 'International Tables Vol C Tables 4.2.6.8 and 6.1.1.4'
N N 0.0061 0.0033 'International Tables Vol C Tables 4.2.6.8 and 6.1.1.4'
O O 0.0106 0.0060 'International Tables Vol C Tables 4.2.6.8 and 6.1.1.4'
F F 0.0171 0.0103 'International Tables Vol C Tables 4.2.6.8 and 6.1.1.4'
P P 0.1023 0.0942 'International Tables Vol C Tables 4.2.6.8 and 6.1.1.4'
S S 0.1246 0.1234 'International Tables Vol C Tables 4.2.6.8 and 6.1.1.4'
Fe Fe 0.3463 0.8444 'International Tables Vol C Tables 4.2.6.8 and 6.1.1.4'
Ni Ni 0.3393 1.1124 'International Tables Vol C Tables 4.2.6.8 and 6.1.1.4'

loop_
_exptl_crystal_face_index_h
_exptl_crystal_face_index_k
_exptl_crystal_face_index_l
_exptl_crystal_face_perp_dist
0.00 1.00 0.00 0.1140
0.00 -1.00 0.00 0.0850
0.00 0.00 1.00 0.1850
-1.00 1.00 0.00 0.0800
2.00 -1.00 -2.00 0.1080
2.00 1.00 -2.00 0.0890
-2.00 1.00 2.00 0.1710

loop_
_geom_angle_atom_site_label_1
_geom_angle_atom_site_label_2
_geom_angle_atom_site_label_3
_geom_angle
C1 Fe1 C2 95.83(9)
C1 Fe1 C3 86.07(9)
C2 Fe1 C3 86.32(9)
C1 Fe1 C22 87.45(9)
C2 Fe1 C22 88.78(9)
C3 Fe1 C22 171.43(8)
C1 Fe1 S2 172.92(7)
C2 Fe1 S2 91.23(7)
C3 Fe1 S2 94.89(6)
C22 Fe1 S2 92.23(6)
C1 Fe1 S1 92.59(7)
C2 Fe1 S1 171.57(7)
C3 Fe1 S1 93.98(6)
C22 Fe1 S1 91.90(6)
S2 Fe1 S1 80.350(18)
P2 Ni1 P1 88.05(2)
P2 Ni1 S2 93.207(19)
P1 Ni1 S2 172.26(2)
P2 Ni1 S1 175.34(2)
P1 Ni1 S1 93.70(2)
S2 Ni1 S1 84.490(19)
C50 P1 C44B 105.3(2)
C50 P1 C44 103.3(2)
C50 P1 C56 106.16(10)
C44B P1 C56 108.1(3)
C44 P1 C56 104.2(3)
C50 P1 Ni1 120.50(7)
C44B P1 Ni1 106.3(3)
C44 P1 Ni1 111.5(3)
C56 P1 Ni1 109.86(7)
C64 P2 C58 103.13(9)
C64 P2 C57 105.13(9)
C58 P2 C57 107.59(10)
C64 P2 Ni1 121.67(7)
C58 P2 Ni1 109.66(6)
C57 P2 Ni1 108.82(7)
C41 S1 Ni1 100.78(7)
C41 S1 Fe1 106.46(7)
Ni1 S1 Fe1 86.377(18)
C43 S2 Ni1 101.14(7)
C43 S2 Fe1 105.87(7)
Ni1 S2 Fe1 86.807(18)
C3 N1 B1 173.86(19)
C22 N2 B2 168.41(19)
N1 B1 C10B 108.2(2)
N1 B1 C4B 105.4(2)
C10B B1 C4B 112.9(3)
N1 B1 C16B 106.9(3)
C10B B1 C16B 110.3(4)
C4B B1 C16B 112.6(3)
N1 B1 C16 101.0(3)
C10B B1 C16 111.9(3)
C4B B1 C16 116.2(3)
N1 B1 C4 101.6(5)
C10B B1 C4 115.7(4)
C16B B1 C4 113.3(6)
C16 B1 C4 116.4(5)
N1 B1 C10 105.4(3)
C4B B1 C10 113.1(3)
C16B B1 C10 112.5(4)
C16 B1 C10 113.9(4)
C4 B1 C10 115.7(4)
N2 B2 C23B 106.3(2)
N2 B2 C29B 107.2(2)
C23B B2 C29B 115.2(3)
N2 B2 C35B 105.2(3)
C23B B2 C35B 109.7(3)
C29B B2 C35B 112.5(3)
N2 B2 C29 108.8(5)
C23B B2 C29 109.9(6)
C35B B2 C29 116.3(5)
N2 B2 C35 103.6(3)
C23B B2 C35 113.0(4)
C29B B2 C35 110.6(4)
C29 B2 C35 114.5(5)
N2 B2 C23 107.1(3)
C29B B2 C23 110.7(3)
C35B B2 C23 113.6(4)
C29 B2 C23 105.5(6)
C35 B2 C23 116.9(4)
O1 C1 Fe1 178.2(2)
O2 C2 Fe1 176.6(2)
N1 C3 Fe1 170.42(18)
C5 C4 C9 120.0
C5 C4 B1 117.4(5)
C9 C4 B1 122.6(5)
F1 C5 C6 118.0(7)
F1 C5 C4 120.8(7)
C6 C5 C4 120.0
F2 C6 C5 119.9(7)
F2 C6 C7 117.9(7)
C5 C6 C7 120.0
F3 C7 C8 117.7(7)
F3 C7 C6 121.9(7)
C8 C7 C6 120.0
F4 C8 C7 118.9(7)
F4 C8 C9 120.8(7)
C7 C8 C9 120.0
F5 C9 C8 116.5(6)
F5 C9 C4 123.4(6)
C8 C9 C4 120.0
C9B C4B C5B 112.4(2)
C9B C4B B1 127.1(3)
C5B C4B B1 120.3(2)
F1B C5B C6B 116.5(3)
F1B C5B C4B 118.5(3)
C6B C5B C4B 124.8(3)
F2B C6B C5B 120.5(3)
F2B C6B C7B 119.6(3)
C5B C6B C7B 119.6(3)
F3B C7B C8B 120.2(3)
F3B C7B C6B 120.9(3)
C8B C7B C6B 118.8(3)
F4B C8B C7B 119.8(3)
F4B C8B C9B 120.5(3)
C7B C8B C9B 119.7(3)
F5B C9B C4B 120.6(3)
F5B C9B C8B 114.7(3)
C4B C9B C8B 124.7(3)
C11 C10 C15 120.0
C11 C10 B1 124.2(3)
C15 C10 B1 115.7(3)
F6 C11 C10 123.4(4)
F6 C11 C12 116.5(4)
C10 C11 C12 120.0
F7 C12 C11 120.6(5)
F7 C12 C13 119.4(5)
C11 C12 C13 120.0
F8 C13 C14 121.5(5)
F8 C13 C12 117.8(5)
C14 C13 C12 120.0
F9 C14 C15 121.9(4)
F9 C14 C13 118.1(4)
C15 C14 C13 120.0
F10 C15 C14 116.3(4)
F10 C15 C10 123.6(4)
C14 C15 C10 120.0
C15B C10B C11B 111.6(3)
C15B C10B B1 126.8(3)
C11B C10B B1 121.5(3)
F6B C11B C12B 115.5(4)
F6B C11B C10B 119.3(4)
C12B C11B C10B 125.2(3)
F7B C12B C13B 119.3(4)
F7B C12B C11B 121.0(4)
C13B C12B C11B 119.7(3)
F8B C13B C14B 120.2(4)
F8B C13B C12B 121.0(4)
C14B C13B C12B 118.6(3)
F9B C14B C13B 121.5(4)
F9B C14B C15B 118.9(4)
C13B C14B C15B 119.6(3)
F10B C15B C14B 115.7(4)
F10B C15B C10B 118.9(4)
C14B C15B C10B 125.4(3)
C17 C16 C21 120.0
C17 C16 B1 116.2(3)
C21 C16 B1 123.8(3)
F11 C17 C18 116.2(4)
F11 C17 C16 123.5(4)
C18 C17 C16 120.0
F12 C18 C17 120.9(4)
F12 C18 C19 119.0(4)
C17 C18 C19 120.0
F13 C19 C18 120.8(4)
F13 C19 C20 119.1(4)
C18 C19 C20 120.0
F14 C20 C21 119.6(4)
F14 C20 C19 120.3(4)
C21 C20 C19 120.0
F15 C21 C20 118.0(4)
F15 C21 C16 121.8(4)
C20 C21 C16 120.0
C21B C16B C17B 109.8(4)
C21B C16B B1 127.4(4)
C17B C16B B1 122.7(4)
F11B C17B C18B 116.3(5)
F11B C17B C16B 118.1(5)
C18B C17B C16B 125.4(5)
F12B C18B C19B 121.7(5)
F12B C18B C17B 119.0(6)
C19B C18B C17B 119.3(5)
F13B C19B C20B 120.9(6)
F13B C19B C18B 119.9(5)
C20B C19B C18B 119.1(5)
F14B C20B C19B 120.3(5)
F14B C20B C21B 120.5(5)
C19B C20B C21B 118.9(5)
F15B C21B C16B 119.2(5)
F15B C21B C20B 113.9(6)
C16B C21B C20B 126.9(5)
N2 C22 Fe1 166.37(17)
C24 C23 C28 120.0
C24 C23 B2 113.0(3)
C28 C23 B2 126.9(3)
F16 C24 C25 116.6(5)
F16 C24 C23 123.3(5)
C25 C24 C23 120.0
F17 C25 C26 117.7(5)
F17 C25 C24 122.3(5)
C26 C25 C24 120.0
F18 C26 C25 119.3(5)
F18 C26 C27 120.7(5)
C25 C26 C27 120.0
F19 C27 C28 120.2(4)
F19 C27 C26 119.7(4)
C28 C27 C26 120.0
F20 C28 C27 115.8(4)
F20 C28 C23 124.1(4)
C27 C28 C23 120.0
C28B C23B C24B 111.5(3)
C28B C23B B2 123.4(3)
C24B C23B B2 124.7(3)
F16B C24B C25B 115.1(4)
F16B C24B C23B 118.5(4)
C25B C24B C23B 126.3(3)
F17B C25B C26B 121.4(4)
F17B C25B C24B 119.7(4)
C26B C25B C24B 118.9(3)
F18B C26B C27B 119.3(4)
F18B C26B C25B 122.3(4)
C27B C26B C25B 118.3(3)
F19B C27B C26B 120.0(4)
F19B C27B C28B 119.5(4)
C26B C27B C28B 120.5(4)
F20B C28B C27B 116.2(4)
F20B C28B C23B 119.3(4)
C27B C28B C23B 124.4(4)
C30 C29 C34 120.0
C30 C29 B2 120.4(5)
C34 C29 B2 119.5(5)
F21 C30 C29 122.5(8)
F21 C30 C31 117.5(8)
C29 C30 C31 120.0
F22 C31 C32 119.4(7)
F22 C31 C30 120.5(7)
C32 C31 C30 120.0
F23 C32 C31 120.1(7)
F23 C32 C33 119.8(7)
C31 C32 C33 120.0
F24 C33 C34 121.5(8)
F24 C33 C32 118.5(8)
C34 C33 C32 120.0
F25 C34 C33 117.6(7)
F25 C34 C29 122.3(7)
C33 C34 C29 120.0
C30B C29B C34B 113.1(2)
C30B C29B B2 121.8(2)
C34B C29B B2 125.0(2)
F21B C30B C29B 119.9(3)
F21B C30B C31B 115.1(3)
C29B C30B C31B 125.0(3)
F22B C31B C32B 119.9(3)
F22B C31B C30B 120.9(3)
C32B C31B C30B 119.2(3)
F23B C32B C31B 119.6(3)
F23B C32B C33B 121.6(3)
C31B C32B C33B 118.7(2)
F24B C33B C32B 119.7(3)
F24B C33B C34B 120.1(3)
C32B C33B C34B 120.2(3)
F25B C34B C33B 115.8(3)
F25B C34B C29B 120.4(3)
C33B C34B C29B 123.8(3)
C36 C35 C40 120.0
C36 C35 B2 118.9(4)
C40 C35 B2 120.8(4)
F26 C36 C35 123.0(5)
F26 C36 C37 116.6(5)
C35 C36 C37 120.0
F27 C37 C36 120.3(5)
F27 C37 C38 119.5(5)
C36 C37 C38 120.0
F28 C38 C39 121.1(5)
F28 C38 C37 118.9(5)
C39 C38 C37 120.0
F29 C39 C38 120.8(5)
F29 C39 C40 119.2(5)
C38 C39 C40 120.0
F30 C40 C39 115.5(5)
F30 C40 C35 124.2(5)
C39 C40 C35 120.0
C36B C35B C40B 110.3(4)
C36B C35B B2 121.4(4)
C40B C35B B2 128.2(4)
F26B C36B C37B 115.3(4)
F26B C36B C35B 118.5(4)
C37B C36B C35B 125.9(4)
F27B C37B C36B 120.5(5)
F27B C37B C38B 119.8(4)
C36B C37B C38B 119.5(4)
F28B C38B C39B 121.3(5)
F28B C38B C37B 120.7(5)
C39B C38B C37B 118.0(4)
F29B C39B C40B 121.5(5)
F29B C39B C38B 118.5(5)
C40B C39B C38B 120.0(4)
F30B C40B C39B 114.6(5)
F30B C40B C35B 118.4(5)
C39B C40B C35B 126.4(4)
C42 C41 S1 115.19(14)
C42 C41 H41A 108.5
S1 C41 H41A 108.5
C42 C41 H41B 108.5
S1 C41 H41B 108.5
H41A C41 H41B 107.5
C41 C42 C43 117.28(18)
C41 C42 H42A 108.0
C43 C42 H42A 108.0
C41 C42 H42B 108.0
C43 C42 H42B 108.0
H42A C42 H42B 107.2
C42 C43 S2 115.57(15)
C42 C43 H43A 108.4
S2 C43 H43A 108.4
C42 C43 H43B 108.4
S2 C43 H43B 108.4
H43A C43 H43B 107.4
C45 C44 C49 120.0
C45 C44 P1 123.7(4)
C49 C44 P1 115.2(4)
C46 C45 C44 120.0
C46 C45 H45A 120.0
C44 C45 H45A 120.0
C45 C46 C47 120.0
C45 C46 H46A 120.0
C47 C46 H46A 120.0
C46 C47 C48 120.0
C46 C47 H47A 120.0
C48 C47 H47A 120.0
C49 C48 C47 120.0
C49 C48 H48A 120.0
C47 C48 H48A 120.0
C48 C49 C44 120.0
C48 C49 H49A 120.0
C44 C49 H49A 120.0
C45B C44B C49B 120.0
C45B C44B P1 115.7(4)
C49B C44B P1 124.2(4)
C46B C45B C44B 120.0
C46B C45B H45B 120.0
C44B C45B H45B 120.0
C45B C46B C47B 120.0
C45B C46B H46B 120.0
C47B C46B H46B 120.0
C46B C47B C48B 120.0
C46B C47B H47B 120.0
C48B C47B H47B 120.0
C49B C48B C47B 120.0
C49B C48B H48B 120.0
C47B C48B H48B 120.0
C48B C49B C44B 120.0
C48B C49B H49B 120.0
C44B C49B H49B 120.0
C55 C50 C51 118.9(2)
C55 C50 P1 121.35(16)
C51 C50 P1 119.65(18)
C52 C51 C50 120.1(2)
C52 C51 H51A 120.0
C50 C51 H51A 120.0
C53 C52 C51 120.6(2)
C53 C52 H52A 119.7
C51 C52 H52A 119.7
C52 C53 C54 119.9(2)
C52 C53 H53A 120.1
C54 C53 H53A 120.1
C53 C54 C55 120.3(2)
C53 C54 H54A 119.9
C55 C54 H54A 119.9
C50 C55 C54 120.3(2)
C50 C55 H55A 119.8
C54 C55 H55A 119.8
C57 C56 P1 110.36(14)
C57 C56 H56A 109.6
P1 C56 H56A 109.6
C57 C56 H56B 109.6
P1 C56 H56B 109.6
H56A C56 H56B 108.1
C56 C57 P2 110.79(14)
C56 C57 H57A 109.5
P2 C57 H57A 109.5
C56 C57 H57B 109.5
P2 C57 H57B 109.5
H57A C57 H57B 108.1
C59 C58 C63 118.7(2)
C59 C58 P2 118.94(16)
C63 C58 P2 122.35(16)
C60 C59 C58 120.2(2)
C60 C59 H59A 119.9
C58 C59 H59A 119.9
C61 C60 C59 120.3(2)
C61 C60 H60A 119.8
C59 C60 H60A 119.8
C60 C61 C62 119.6(2)
C60 C61 H61A 120.2
C62 C61 H61A 120.2
C63 C62 C61 120.5(2)
C63 C62 H62A 119.8
C61 C62 H62A 119.8
C62 C63 C58 120.7(2)
C62 C63 H63A 119.7
C58 C63 H63A 119.7
C65 C64 C69 119.32(19)
C65 C64 P2 121.46(15)
C69 C64 P2 119.21(16)
C66 C65 C64 120.2(2)
C66 C65 H65A 119.9
C64 C65 H65A 119.9
C67 C66 C65 120.3(2)
C67 C66 H66A 119.9
C65 C66 H66A 119.9
C66 C67 C68 120.2(2)
C66 C67 H67A 119.9
C68 C67 H67A 119.9
C69 C68 C67 119.8(2)
C69 C68 H68A 120.1
C67 C68 H68A 120.1
C68 C69 C64 120.2(2)
C68 C69 H69A 119.9
C64 C69 H69A 119.9

loop_
_geom_bond_atom_site_label_1
_geom_bond_atom_site_label_2
_geom_bond_distance
Fe1 C1 1.819(2)
Fe1 C2 1.821(2)
Fe1 C3 1.900(2)
Fe1 C22 1.924(2)
Fe1 S2 2.3250(6)
Fe1 S1 2.3307(6)
Ni1 P2 2.1787(6)
Ni1 P1 2.1849(6)
Ni1 S2 2.2274(6)
Ni1 S1 2.2401(6)
P1 C50 1.816(2)
P1 C44B 1.824(5)
P1 C44 1.834(4)
P1 C56 1.839(2)
P2 C64 1.816(2)
P2 C58 1.819(2)
P2 C57 1.834(2)
S1 C41 1.840(2)
S2 C43 1.827(2)
N1 C3 1.150(2)
N1 B1 1.565(3)
N2 C22 1.152(3)
N2 B2 1.568(3)
B1 C10B 1.630(4)
B1 C4B 1.644(4)
B1 C16B 1.650(5)
B1 C16 1.659(4)
B1 C4 1.659(6)
B1 C10 1.674(5)
B2 C23B 1.630(4)
B2 C29B 1.639(3)
B2 C35B 1.644(5)
B2 C29 1.654(7)
B2 C35 1.661(5)
B2 C23 1.701(5)
O1 C1 1.130(2)
O2 C2 1.127(3)
C4 C5 1.3900
C4 C9 1.3900
C5 F1 1.342(7)
C5 C6 1.3900
C6 F2 1.348(7)
C6 C7 1.3900
C7 F3 1.343(7)
C7 C8 1.3900
C8 F4 1.352(7)
C8 C9 1.3900
C9 F5 1.346(7)
C4B C9B 1.378(4)
C4B C5B 1.399(4)
C5B F1B 1.352(3)
C5B C6B 1.367(4)
C6B F2B 1.348(4)
C6B C7B 1.368(4)
C7B F3B 1.343(3)
C7B C8B 1.367(4)
C8B F4B 1.352(4)
C8B C9B 1.380(4)
C9B F5B 1.357(3)
C10 C11 1.3900
C10 C15 1.3900
C11 F6 1.324(5)
C11 C12 1.3900
C12 F7 1.348(5)
C12 C13 1.3900
C13 F8 1.359(5)
C13 C14 1.3900
C14 F9 1.335(5)
C14 C15 1.3900
C15 F10 1.331(5)
C10B C15B 1.382(4)
C10B C11B 1.384(5)
C11B F6B 1.359(4)
C11B C12B 1.379(5)
C12B F7B 1.354(4)
C12B C13B 1.361(5)
C13B F8B 1.357(5)
C13B C14B 1.361(5)
C14B F9B 1.341(4)
C14B C15B 1.380(5)
C15B F10B 1.356(4)
C16 C17 1.3900
C16 C21 1.3900
C17 F11 1.340(5)
C17 C18 1.3900
C18 F12 1.328(5)
C18 C19 1.3900
C19 F13 1.343(4)
C19 C20 1.3900
C20 F14 1.336(5)
C20 C21 1.3900
C21 F15 1.337(5)
C16B C21B 1.379(6)
C16B C17B 1.412(6)
C17B F11B 1.352(6)
C17B C18B 1.389(6)
C18B F12B 1.334(6)
C18B C19B 1.365(6)
C19B F13B 1.348(6)
C19B C20B 1.357(6)
C20B F14B 1.341(6)
C20B C21B 1.390(6)
C21B F15B 1.354(6)
C23 C24 1.3900
C23 C28 1.3900
C24 F16 1.327(6)
C24 C25 1.3900
C25 F17 1.339(6)
C25 C26 1.3900
C26 F18 1.349(5)
C26 C27 1.3900
C27 F19 1.355(5)
C27 C28 1.3900
C28 F20 1.318(5)
C23B C28B 1.383(5)
C23B C24B 1.384(4)
C24B F16B 1.352(4)
C24B C25B 1.374(4)
C25B F17B 1.346(4)
C25B C26B 1.366(5)
C26B F18B 1.348(5)
C26B C27B 1.364(5)
C27B F19B 1.343(5)
C27B C28B 1.382(5)
C28B F20B 1.355(4)
C29 C30 1.3900
C29 C34 1.3900
C30 F21 1.339(7)
C30 C31 1.3900
C31 F22 1.341(7)
C31 C32 1.3900
C32 F23 1.342(7)
C32 C33 1.3900
C33 F24 1.343(7)
C33 C34 1.3900
C34 F25 1.331(7)
C29B C30B 1.378(3)
C29B C34B 1.384(3)
C30B F21B 1.355(3)
C30B C31B 1.380(3)
C31B F22B 1.344(3)
C31B C32B 1.364(4)
C32B F23B 1.341(3)
C32B C33B 1.368(4)
C33B F24B 1.343(3)
C33B C34B 1.377(4)
C34B F25B 1.347(3)
C35 C36 1.3900
C35 C40 1.3900
C36 F26 1.346(6)
C36 C37 1.3900
C37 F27 1.350(6)
C37 C38 1.3900
C38 F28 1.341(6)
C38 C39 1.3900
C39 F29 1.341(6)
C39 C40 1.3900
C40 F30 1.348(6)
C35B C36B 1.391(5)
C35B C40B 1.395(5)
C36B F26B 1.359(5)
C36B C37B 1.375(5)
C37B F27B 1.348(5)
C37B C38B 1.376(5)
C38B F28B 1.338(5)
C38B C39B 1.364(6)
C39B F29B 1.338(5)
C39B C40B 1.359(5)
C40B F30B 1.359(5)
C41 C42 1.514(3)
C41 H41A 0.9900
C41 H41B 0.9900
C42 C43 1.525(3)
C42 H42A 0.9900
C42 H42B 0.9900
C43 H43A 0.9900
C43 H43B 0.9900
C44 C45 1.3900
C44 C49 1.3900
C45 C46 1.3900
C45 H45A 0.9500
C46 C47 1.3900
C46 H46A 0.9500
C47 C48 1.3900
C47 H47A 0.9500
C48 C49 1.3900
C48 H48A 0.9500
C49 H49A 0.9500
C44B C45B 1.3900
C44B C49B 1.3900
C45B C46B 1.3900
C45B H45B 0.9500
C46B C47B 1.3900
C46B H46B 0.9500
C47B C48B 1.3900
C47B H47B 0.9500
C48B C49B 1.3900
C48B H48B 0.9500
C49B H49B 0.9500
C50 C55 1.383(3)
C50 C51 1.397(3)
C51 C52 1.376(4)
C51 H51A 0.9500
C52 C53 1.373(4)
C52 H52A 0.9500
C53 C54 1.374(4)
C53 H53A 0.9500
C54 C55 1.383(3)
C54 H54A 0.9500
C55 H55A 0.9500
C56 C57 1.532(3)
C56 H56A 0.9900
C56 H56B 0.9900
C57 H57A 0.9900
C57 H57B 0.9900
C58 C59 1.392(3)
C58 C63 1.394(3)
C59 C60 1.391(3)
C59 H59A 0.9500
C60 C61 1.378(4)
C60 H60A 0.9500
C61 C62 1.384(4)
C61 H61A 0.9500
C62 C63 1.374(3)
C62 H62A 0.9500
C63 H63A 0.9500
C64 C65 1.387(3)
C64 C69 1.394(3)
C65 C66 1.380(3)
C65 H65A 0.9500
C66 C67 1.374(3)
C66 H66A 0.9500
C67 C68 1.387(3)
C67 H67A 0.9500
C68 C69 1.379(3)
C68 H68A 0.9500
C69 H69A 0.9500

loop_
_platon_squeeze_void_nr
_platon_squeeze_void_average_x
_platon_squeeze_void_average_y
_platon_squeeze_void_average_z
_platon_squeeze_void_volume
_platon_squeeze_void_count_electrons
_platon_squeeze_void_content
1 0.118 0.500 1.000 854 170 ' '
